data_4349212
loop_
_publ_author_name
'Seki, Tomohiro'
'Jin, Mingoo'
'Ito, Hajime'

_publ_section_title
;
 Introduction of a Biphenyl Moiety for a Solvent-Responsive Aryl Gold(I)
 Isocyanide Complex with Mechanical Reactivation.
;
_journal_issue 23
_journal_name_full 'Inorganic chemistry'
_journal_page_first 12309
_journal_page_last 12320
_journal_paper_doi 10.1021/acs.inorgchem.6b02107
_journal_volume 55
_journal_year 2016
_chemical_formula_moiety 'C26 H18 Au2 N2, 0.5(C5 H5 N)'
_chemical_formula_sum 'C28.5 H20.5 Au2 N2.5'
_chemical_formula_weight 1583.85
_space_group_crystal_system monoclinic
_space_group_IT_number 15
_space_group_name_Hall '-I 2ya'
_space_group_name_H-M_alt 'I 1 2/a 1'
_atom_sites_solution_hydrogens geom
_atom_sites_solution_primary direct
_atom_sites_solution_secondary difmap
_cell_angle_alpha 90.0000
_cell_angle_beta 95.697(6)
_cell_angle_gamma 90.0000
_cell_formula_units_Z 8
_cell_length_a 14.0428(11)
_cell_length_b 22.6970(14)
_cell_length_c 15.0676(12)
_cell_measurement_reflns_used 10932
_cell_measurement_temperature 123
_cell_measurement_theta_max 27.49
_cell_measurement_theta_min 3.02
_cell_volume 4778.8(6)
_computing_cell_refinement 'RAPID AUTO'
_computing_data_collection 'RAPID AUTO (Rigaku, ????)'
_computing_data_reduction 'RAPID AUTO'
_computing_molecular_graphics 'CrystalStructure 4.2.2'
_computing_publication_material 'CrystalStructure 4.2.2 (Rigaku, 2016)'
_computing_structure_refinement 'SHELXL Version 2014/7 (Sheldrick, 2008)'
_computing_structure_solution 'SHELXS Version 2013/1 (Sheldrick, 2008)'
_diffrn_ambient_temperature 123
_diffrn_detector_area_resol_mean 10.000
_diffrn_measured_fraction_theta_full 0.998
_diffrn_measured_fraction_theta_max 0.998
_diffrn_measurement_device_type 'Rigaku R-AXIS RAPID'
_diffrn_measurement_method \w
_diffrn_radiation_type 'Mo K\a'
_diffrn_radiation_wavelength 0.71075
_diffrn_reflns_av_R_equivalents 0.1726
_diffrn_reflns_Laue_measured_fraction_full 0.998
_diffrn_reflns_Laue_measured_fraction_max 0.998
_diffrn_reflns_limit_h_max 18
_diffrn_reflns_limit_h_min -18
_diffrn_reflns_limit_k_max 29
_diffrn_reflns_limit_k_min -25
_diffrn_reflns_limit_l_max 19
_diffrn_reflns_limit_l_min -19
_diffrn_reflns_number 22305
_diffrn_reflns_point_group_measured_fraction_full 0.998
_diffrn_reflns_point_group_measured_fraction_max 0.998
_diffrn_reflns_theta_full 25.242
_diffrn_reflns_theta_max 27.484
_diffrn_reflns_theta_min 3.016
_diffrn_standards_number 0
_exptl_absorpt_coefficient_mu 12.329
_exptl_absorpt_correction_T_max 0.422
_exptl_absorpt_correction_T_min 0.192
_exptl_absorpt_correction_type multi-scan
_exptl_absorpt_process_details 'ABSCOR (Rigaku, 1995)'
_exptl_crystal_colour green
_exptl_crystal_density_diffrn 2.201
_exptl_crystal_density_method 'not measured'
_exptl_crystal_description chunk
_exptl_crystal_F_000 2936.00
_exptl_crystal_size_max 0.098
_exptl_crystal_size_mid 0.074
_exptl_crystal_size_min 0.070
_refine_diff_density_max 2.36
_refine_diff_density_min -3.07
_refine_ls_extinction_method none
_refine_ls_goodness_of_fit_ref 1.048
_refine_ls_hydrogen_treatment constr
_refine_ls_number_parameters 299
_refine_ls_number_reflns 5479
_refine_ls_number_restraints 211
_refine_ls_R_factor_all 0.1628
_refine_ls_R_factor_gt 0.0734
_refine_ls_shift/su_max 0.000
_refine_ls_structure_factor_coef Fsqd
_refine_ls_weighting_details 'w = 1/[\s^2^(Fo^2^)+(0.1005P)^2^] where P=(Fo^2^+2Fc^2^)/3'
_refine_ls_weighting_scheme calc
_refine_ls_wR_factor_gt 0.1621
_refine_ls_wR_factor_ref 0.2274
_reflns_Friedel_coverage 0.000
_reflns_number_gt 2716
_reflns_number_total 5479
_reflns_threshold_expression F^2^>2.0\s(F^2^)
_cod_data_source_file 3-Py.cif
_cod_data_source_block MIN-312-5
_cod_depositor_comments
;

2021-10-24
Z value and formula fixed to values more according to usual
chemical conventions.                 miguel
;
_cod_original_formula_sum 'C57 H41 Au4 N5'
_cod_original_formula_weight 1583.85
_cod_original_formula_moiety 'C57 H41 Au4 N5'
_cod_original_formula_units_Z 4
_cod_database_code 4349212

loop_
_space_group_symop_operation_xyz
'x, y, z'
'-x+1/2, y, -z'
'x+1/2, y+1/2, z+1/2'
'-x+1, y+1/2, -z+1/2'
'-x, -y, -z'
'x-1/2, -y, z'
'-x+1/2, -y+1/2, -z+1/2'
'x, -y+1/2, z+1/2'

loop_
_atom_site_label
_atom_site_type_symbol
_atom_site_fract_x
_atom_site_fract_y
_atom_site_fract_z
_atom_site_U_iso_or_equiv
_atom_site_adp_type
_atom_site_occupancy
_atom_site_site_symmetry_order
_atom_site_calc_flag
_atom_site_refinement_flags_posn
_atom_site_refinement_flags_adp
_atom_site_refinement_flags_occupancy
Au1 Au 0.03560(6) 0.42702(3) -0.01776(5) 0.0376(3) Uani 1 1 d . . .
Au2 Au 0.36614(6) 0.30381(3) 0.03043(5) 0.0375(3) Uani 1 1 d . . .
N27 N 0.2619(11) 0.3523(7) 0.1895(10) 0.032(4) Uani 1 1 d . . .
N28 N 0.2091(13) 0.4656(7) 0.1162(12) 0.039(3) Uani 1 1 d . U .
N31 N -0.2500 0.0824(8) 0.0000 0.081(12) Uani 1 2 d DS T P
C3 C 0.2155(14) 0.3682(8) 0.2632(13) 0.033(4) Uani 1 1 d . U .
C4 C 0.1576(15) 0.3272(9) 0.2998(13) 0.038(4) Uani 1 1 d . U .
H4 H 0.1449 0.2900 0.2720 0.045 Uiso 1 1 calc R U .
C5 C 0.1182(15) 0.3418(9) 0.3789(14) 0.040(4) Uani 1 1 d . U .
H5 H 0.0794 0.3143 0.4063 0.048 Uiso 1 1 calc R U .
C6 C 0.1364(15) 0.3962(9) 0.4162(14) 0.041(4) Uani 1 1 d . U .
H6 H 0.1097 0.4055 0.4701 0.049 Uiso 1 1 calc R U .
C7 C 0.1921(15) 0.4386(9) 0.3790(13) 0.038(4) Uani 1 1 d . U .
H7 H 0.2014 0.4762 0.4061 0.046 Uiso 1 1 calc R U .
C8 C 0.2350(14) 0.4247(8) 0.2995(14) 0.036(4) Uani 1 1 d . U .
C9 C 0.2962(14) 0.4689(7) 0.2622(13) 0.032(4) Uani 1 1 d . U .
C10 C 0.3688(15) 0.4952(9) 0.3194(16) 0.046(4) Uani 1 1 d . U .
H10 H 0.3774 0.4843 0.3805 0.055 Uiso 1 1 calc R U .
C11 C 0.4283(16) 0.5373(9) 0.2869(17) 0.051(5) Uani 1 1 d . U .
H11 H 0.4777 0.5547 0.3260 0.061 Uiso 1 1 calc R U .
C12 C 0.4165(15) 0.5544(8) 0.1971(15) 0.041(4) Uani 1 1 d . U .
H12 H 0.4583 0.5827 0.1752 0.050 Uiso 1 1 calc R U .
C13 C 0.3459(15) 0.5306(8) 0.1424(15) 0.039(4) Uani 1 1 d . U .
H13 H 0.3366 0.5428 0.0819 0.047 Uiso 1 1 calc R U .
C14 C 0.2844(15) 0.4871(8) 0.1743(14) 0.035(4) Uani 1 1 d . U .
C15 C 0.4320(15) 0.2652(9) -0.0737(13) 0.039(4) Uani 1 1 d . U .
C16 C 0.4050(16) 0.2086(9) -0.1044(14) 0.041(4) Uani 1 1 d . U .
H16 H 0.3575 0.1877 -0.0765 0.049 Uiso 1 1 calc R U .
C17 C 0.4459(16) 0.1830(8) -0.1737(14) 0.043(4) Uani 1 1 d . U .
H17 H 0.4285 0.1442 -0.1926 0.051 Uiso 1 1 calc R U .
C18 C 0.5130(17) 0.2145(10) -0.2160(16) 0.050(5) Uani 1 1 d . U .
H18 H 0.5414 0.1973 -0.2644 0.060 Uiso 1 1 calc R U .
C19 C 0.5385(16) 0.2700(9) -0.1885(14) 0.043(4) Uani 1 1 d . U .
H19 H 0.5841 0.2914 -0.2181 0.052 Uiso 1 1 calc R U .
C20 C 0.4975(13) 0.2957(9) -0.1166(15) 0.040(4) Uani 1 1 d . U .
H20 H 0.5154 0.3344 -0.0978 0.048 Uiso 1 1 calc R U .
C21 C -0.2098(17) 0.3371(12) -0.1524(18) 0.062(6) Uani 1 1 d . U .
H21 H -0.2521 0.3067 -0.1380 0.074 Uiso 1 1 calc R U .
C22 C -0.2201(17) 0.3605(10) -0.2357(16) 0.051(5) Uani 1 1 d . U .
H22 H -0.2691 0.3467 -0.2787 0.061 Uiso 1 1 calc R U .
C23 C -0.1588(17) 0.4045(10) -0.2571(15) 0.047(4) Uani 1 1 d . U .
H23 H -0.1660 0.4219 -0.3147 0.056 Uiso 1 1 calc R U .
C24 C -0.0849(16) 0.4238(8) -0.1925(14) 0.039(4) Uani 1 1 d . U .
H24 H -0.0413 0.4530 -0.2085 0.047 Uiso 1 1 calc R U .
C25 C -0.0746(14) 0.4009(8) -0.1054(14) 0.036(4) Uani 1 1 d . U .
C26 C -0.1377(18) 0.3566(10) -0.0862(17) 0.056(5) Uani 1 1 d . U .
H26 H -0.1325 0.3393 -0.0285 0.067 Uiso 1 1 calc R U .
C29 C 0.1425(13) 0.4521(8) 0.0638(13) 0.033(4) Uani 1 1 d . U .
C30 C 0.2998(18) 0.3367(8) 0.1328(13) 0.044(6) Uani 1 1 d . . .
C32 C -0.1710(19) 0.1139(8) 0.0028(19) 0.067(8) Uani 1 1 d D . .
H32 H -0.1115 0.0936 0.0065 0.080 Uiso 1 1 calc R U .
C33 C -0.170(2) 0.1685(9) 0.001(2) 0.101(12) Uani 1 1 d D . .
H33 H -0.1093 0.1871 -0.0001 0.122 Uiso 1 1 calc R U .
C34 C -0.2500 0.2047(9) 0.0000 0.093(17) Uani 1 2 d DS T P
H34 H -0.2500 0.2466 0.0000 0.112 Uiso 1 2 calc R U P

loop_
_atom_site_aniso_label
_atom_site_aniso_U_11
_atom_site_aniso_U_22
_atom_site_aniso_U_33
_atom_site_aniso_U_23
_atom_site_aniso_U_13
_atom_site_aniso_U_12
Au1 0.0380(5) 0.0362(4) 0.0383(5) 0.0019(3) 0.0026(4) 0.0027(3)
Au2 0.0397(5) 0.0354(4) 0.0368(5) -0.0003(3) 0.0012(4) 0.0013(3)
N27 0.032(9) 0.040(9) 0.023(8) -0.012(7) 0.003(7) 0.003(7)
N28 0.044(9) 0.030(7) 0.042(9) 0.006(7) 0.000(6) 0.007(6)
N31 0.15(4) 0.058(19) 0.032(17) 0.000 0.00(2) 0.000
C3 0.031(10) 0.034(8) 0.034(10) 0.005(7) -0.003(8) 0.002(7)
C4 0.040(12) 0.043(9) 0.031(9) 0.006(7) 0.004(8) -0.007(8)
C5 0.034(11) 0.040(8) 0.045(10) 0.013(8) 0.003(8) -0.001(8)
C6 0.033(11) 0.056(10) 0.035(10) -0.007(8) 0.006(8) 0.004(8)
C7 0.042(11) 0.046(9) 0.025(9) -0.001(7) -0.009(8) -0.003(8)
C8 0.022(10) 0.047(9) 0.039(10) -0.003(8) 0.001(8) -0.008(7)
C9 0.035(10) 0.021(8) 0.040(8) 0.000(7) 0.001(7) 0.001(7)
C10 0.032(11) 0.059(12) 0.046(10) -0.002(9) -0.001(8) -0.005(8)
C11 0.036(11) 0.050(11) 0.065(10) -0.008(10) -0.003(9) -0.002(8)
C12 0.041(10) 0.027(8) 0.060(10) -0.019(8) 0.027(9) -0.002(7)
C13 0.042(10) 0.034(9) 0.045(9) 0.002(8) 0.018(7) 0.005(7)
C14 0.035(9) 0.033(8) 0.037(8) 0.004(7) 0.004(6) 0.001(7)
C15 0.039(11) 0.042(8) 0.033(10) -0.003(7) -0.008(8) 0.013(8)
C16 0.040(12) 0.045(9) 0.035(10) 0.004(8) -0.005(8) -0.008(8)
C17 0.050(12) 0.030(8) 0.046(11) -0.006(7) -0.003(9) 0.003(7)
C18 0.046(13) 0.056(10) 0.048(12) -0.007(9) 0.006(9) 0.003(9)
C19 0.040(12) 0.049(9) 0.039(11) 0.014(8) -0.002(8) 0.002(8)
C20 0.015(9) 0.050(10) 0.052(12) -0.019(8) -0.012(8) -0.011(7)
C21 0.031(12) 0.084(15) 0.068(13) 0.022(11) -0.007(9) 0.001(9)
C22 0.035(11) 0.068(13) 0.048(10) -0.002(10) -0.006(9) 0.007(8)
C23 0.050(12) 0.053(11) 0.038(10) -0.007(9) 0.008(8) 0.014(8)
C24 0.041(10) 0.034(9) 0.045(10) 0.003(7) 0.011(8) 0.010(7)
C25 0.032(10) 0.032(8) 0.046(9) 0.018(8) 0.008(8) 0.015(7)
C26 0.051(13) 0.063(12) 0.051(11) 0.024(10) -0.007(9) -0.004(9)
C29 0.022(9) 0.039(10) 0.041(10) 0.014(9) 0.017(6) -0.002(7)
C30 0.084(18) 0.031(10) 0.020(10) 0.008(9) 0.017(11) -0.003(11)
C32 0.08(2) 0.052(15) 0.068(18) -0.024(14) 0.002(15) -0.001(14)
C33 0.14(3) 0.08(2) 0.10(3) -0.03(2) 0.02(2) -0.04(2)
C34 0.17(6) 0.06(2) 0.05(3) 0.000 -0.01(3) 0.000

loop_
_atom_type_symbol
_atom_type_description
_atom_type_scat_dispersion_real
_atom_type_scat_dispersion_imag
_atom_type_scat_source
C C 0.0033 0.0016
;
International Tables for Crystallography
(Vol. C, Tables 4.2.6.8 and 6.1.1.4)
;
H H 0.0000 0.0000
;
International Tables for Crystallography
(Vol. C, Table 6.1.1.4)
;
Au Au -2.0133 8.8022
;
International Tables for Crystallography
(Vol. C, Tables 4.2.6.8 and 6.1.1.4)
;
N N 0.0061 0.0033
;
International Tables for Crystallography
(Vol. C, Tables 4.2.6.8 and 6.1.1.4)
;

loop_
_geom_angle_atom_site_label_1
_geom_angle_atom_site_label_2
_geom_angle_atom_site_label_3
_geom_angle
_geom_angle_site_symmetry_1
_geom_angle_site_symmetry_3
C29 Au1 C25 178.8(7) . .
C29 Au1 Au2 89.0(5) . 2
C25 Au1 Au2 90.7(5) . 2
C30 Au2 C15 176.9(8) . .
C30 Au2 Au1 87.5(6) . 2
C15 Au2 Au1 95.6(6) . 2
C30 Au2 Au2 72.2(7) . 2
C15 Au2 Au2 106.9(6) . 2
Au1 Au2 Au2 114.35(2) 2 2
C30 N27 C3 176(2) . .
C29 N28 C14 174.2(18) . .
C32 N31 C32 114(2) 2_455 .
C4 C3 N27 119.0(17) . .
C4 C3 C8 123.8(18) . .
N27 C3 C8 117.2(16) . .
C3 C4 C5 118.4(19) . .
C3 C4 H4 120.8 . .
C5 C4 H4 120.8 . .
C6 C5 C4 119.3(18) . .
C6 C5 H5 120.3 . .
C4 C5 H5 120.3 . .
C5 C6 C7 123.1(18) . .
C5 C6 H6 118.5 . .
C7 C6 H6 118.5 . .
C6 C7 C8 119.1(18) . .
C6 C7 H7 120.5 . .
C8 C7 H7 120.5 . .
C3 C8 C7 116.4(17) . .
C3 C8 C9 124.8(17) . .
C7 C8 C9 118.8(17) . .
C14 C9 C10 118.1(18) . .
C14 C9 C8 123.5(19) . .
C10 C9 C8 118.3(19) . .
C11 C10 C9 120(2) . .
C11 C10 H10 119.9 . .
C9 C10 H10 119.9 . .
C10 C11 C12 121(2) . .
C10 C11 H11 119.6 . .
C12 C11 H11 119.6 . .
C13 C12 C11 119.4(19) . .
C13 C12 H12 120.3 . .
C11 C12 H12 120.3 . .
C12 C13 C14 121(2) . .
C12 C13 H13 119.7 . .
C14 C13 H13 119.7 . .
C9 C14 N28 120.5(17) . .
C9 C14 C13 121(2) . .
N28 C14 C13 118.6(18) . .
C20 C15 C16 118.7(18) . .
C20 C15 Au2 120.9(15) . .
C16 C15 Au2 120.3(16) . .
C17 C16 C15 121(2) . .
C17 C16 H16 119.4 . .
C15 C16 H16 119.4 . .
C16 C17 C18 119.2(19) . .
C16 C17 H17 120.4 . .
C18 C17 H17 120.4 . .
C19 C18 C17 120(2) . .
C19 C18 H18 119.8 . .
C17 C18 H18 119.8 . .
C18 C19 C20 120(2) . .
C18 C19 H19 119.9 . .
C20 C19 H19 119.9 . .
C15 C20 C19 120.3(18) . .
C15 C20 H20 119.9 . .
C19 C20 H20 119.9 . .
C22 C21 C26 122(2) . .
C22 C21 H21 119.0 . .
C26 C21 H21 119.0 . .
C21 C22 C23 119(2) . .
C21 C22 H22 120.4 . .
C23 C22 H22 120.4 . .
C22 C23 C24 120(2) . .
C22 C23 H23 120.2 . .
C24 C23 H23 120.2 . .
C25 C24 C23 121.8(19) . .
C25 C24 H24 119.1 . .
C23 C24 H24 119.1 . .
C26 C25 C24 117(2) . .
C26 C25 Au1 122.6(16) . .
C24 C25 Au1 120.2(15) . .
C25 C26 C21 120(2) . .
C25 C26 H26 119.9 . .
C21 C26 H26 119.9 . .
N28 C29 Au1 177.4(16) . .
N27 C30 Au2 176.9(18) . .
C33 C32 N31 124(2) . .
C33 C32 H32 118.1 . .
N31 C32 H32 118.1 . .
C32 C33 C34 125(2) . .
C32 C33 H33 117.4 . .
C34 C33 H33 117.4 . .
C33 C34 C33 108(2) . 2_455
C33 C34 H34 126.2 . .
C33 C34 H34 126.2 2_455 .

loop_
_geom_bond_atom_site_label_1
_geom_bond_atom_site_label_2
_geom_bond_distance
_geom_bond_site_symmetry_2
Au1 C29 1.93(2) .
Au1 C25 2.02(2) .
Au1 Au2 3.1325(11) 2
Au2 C30 2.023(19) .
Au2 C15 2.091(19) .
Au2 Au1 3.1325(11) 2
Au2 Au2 3.2994(18) 2
N27 C30 1.11(2) .
N27 C3 1.39(2) .
N28 C29 1.20(3) .
N28 C14 1.39(3) .
N31 C32 1.32(3) 2_455
N31 C32 1.32(3) .
C3 C4 1.39(3) .
C3 C8 1.41(3) .
C4 C5 1.40(3) .
C4 H4 0.9500 .
C5 C6 1.37(3) .
C5 H5 0.9500 .
C6 C7 1.39(3) .
C6 H6 0.9500 .
C7 C8 1.43(3) .
C7 H7 0.9500 .
C8 C9 1.47(3) .
C9 C14 1.38(3) .
C9 C10 1.40(3) .
C10 C11 1.39(3) .
C10 H10 0.9500 .
C11 C12 1.40(3) .
C11 H11 0.9500 .
C12 C13 1.34(3) .
C12 H12 0.9500 .
C13 C14 1.43(3) .
C13 H13 0.9500 .
C15 C20 1.36(3) .
C15 C16 1.41(3) .
C16 C17 1.37(3) .
C16 H16 0.9500 .
C17 C18 1.39(3) .
C17 H17 0.9500 .
C18 C19 1.36(3) .
C18 H18 0.9500 .
C19 C20 1.40(3) .
C19 H19 0.9500 .
C20 H20 0.9500 .
C21 C22 1.36(3) .
C21 C26 1.42(3) .
C21 H21 0.9500 .
C22 C23 1.38(3) .
C22 H22 0.9500 .
C23 C24 1.42(3) .
C23 H23 0.9500 .
C24 C25 1.41(3) .
C24 H24 0.9500 .
C25 C26 1.39(3) .
C26 H26 0.9500 .
C32 C33 1.24(2) .
C32 H32 0.9500 .
C33 C34 1.39(3) .
C33 H33 0.9500 .
C34 C33 1.39(3) 2_455
C34 H34 0.9500 .

loop_
_geom_torsion_atom_site_label_1
_geom_torsion_atom_site_label_2
_geom_torsion_atom_site_label_3
_geom_torsion_atom_site_label_4
_geom_torsion
_geom_torsion_site_symmetry_1
_geom_torsion_site_symmetry_4
N27 C3 C4 C5 174.3(18) . .
C8 C3 C4 C5 -2(3) . .
C3 C4 C5 C6 1(3) . .
C4 C5 C6 C7 0(3) . .
C5 C6 C7 C8 -2(3) . .
C4 C3 C8 C7 1(3) . .
N27 C3 C8 C7 -175.7(18) . .
C4 C3 C8 C9 180(2) . .
N27 C3 C8 C9 4(3) . .
C6 C7 C8 C3 1(3) . .
C6 C7 C8 C9 -178.0(19) . .
C3 C8 C9 C14 53(3) . .
C7 C8 C9 C14 -128(2) . .
C3 C8 C9 C10 -129(2) . .
C7 C8 C9 C10 50(3) . .
C14 C9 C10 C11 -2(3) . .
C8 C9 C10 C11 -179.9(18) . .
C9 C10 C11 C12 1(3) . .
C10 C11 C12 C13 1(3) . .
C11 C12 C13 C14 -2(3) . .
C10 C9 C14 N28 -175.3(18) . .
C8 C9 C14 N28 3(3) . .
C10 C9 C14 C13 1(3) . .
C8 C9 C14 C13 179.4(17) . .
C12 C13 C14 C9 0(3) . .
C12 C13 C14 N28 177.0(18) . .
C20 C15 C16 C17 3(3) . .
Au2 C15 C16 C17 178.7(17) . .
C15 C16 C17 C18 -2(3) . .
C16 C17 C18 C19 0(4) . .
C17 C18 C19 C20 0(4) . .
C16 C15 C20 C19 -2(3) . .
Au2 C15 C20 C19 -177.6(16) . .
C18 C19 C20 C15 0(3) . .
C26 C21 C22 C23 0(4) . .
C21 C22 C23 C24 1(3) . .
C22 C23 C24 C25 -3(3) . .
C23 C24 C25 C26 3(3) . .
C23 C24 C25 Au1 177.1(14) . .
C24 C25 C26 C21 -1(3) . .
Au1 C25 C26 C21 -175.5(18) . .
C22 C21 C26 C25 0(4) . .
C32 N31 C32 C33 -2(3) 2_455 .
N31 C32 C33 C34 3(5) . .
C32 C33 C34 C33 -2(3) . 2_455
